data_4338640
loop_
_publ_author_name
'Panda, Tarun K.'
'Trambitas, Alexandra G.'
'Bannenberg, Thomas'
'Hrib, Cristian G.'
'Randoll, S\"oren'
'Jones, Peter G.'
'Tamm, Matthias'

_publ_section_title
;
 Imidazolin-2-iminato Complexes of Rare Earth Metals with Very Short
 Metal--Nitrogen Bonds: Experimental and Theoretical Studies
;
_journal_coden_ASTM INOCAJ
_journal_issue 12
_journal_name_full 'Inorganic chemistry'
_journal_page_first 5462
_journal_page_last 5472
_journal_paper_doi 10.1021/ic900503q
_journal_volume 48
_journal_year 2009
_chemical_formula_sum 'C43 H68 Cl2 N3 O4 Sc'
_chemical_formula_weight 806.86
_space_group_IT_number 14
_symmetry_cell_setting monoclinic
_symmetry_space_group_name_Hall '-P 2yn'
_symmetry_space_group_name_H-M 'P 1 21/n 1'
_atom_sites_solution_hydrogens geom
_atom_sites_solution_primary direct
_atom_sites_solution_secondary difmap
_audit_creation_method SHELXL-97
_cell_angle_alpha 90.00
_cell_angle_beta 96.139(6)
_cell_angle_gamma 90.00
_cell_formula_units_Z 4
_cell_length_a 17.975(2)
_cell_length_b 12.2576(16)
_cell_length_c 19.817(2)
_cell_measurement_reflns_used 9978
_cell_measurement_temperature 100(2)
_cell_measurement_theta_max 26
_cell_measurement_theta_min 2
_cell_volume 4341.2(9)
_computing_cell_refinement 'Bruker APEX2'
_computing_data_collection 'Bruker APEX2'
_computing_data_reduction 'Bruker APEX2'
_computing_molecular_graphics 'Bruker XP'
_computing_publication_material SHELXL-97
_computing_structure_refinement 'SHELXL-97 (Sheldrick, 1997)'
_computing_structure_solution 'SHELXS-97 (Sheldrick, 1990)'
_diffrn_ambient_temperature 100(2)
_diffrn_measured_fraction_theta_full 0.997
_diffrn_measured_fraction_theta_max 0.997
_diffrn_measurement_device_type 'Bruker APEX2 CCD'
_diffrn_measurement_method '\w- and \f-scans'
_diffrn_radiation_monochromator graphite
_diffrn_radiation_source 'fine-focus sealed tube'
_diffrn_radiation_type MoK\a
_diffrn_radiation_wavelength 0.71073
_diffrn_reflns_av_R_equivalents 0.1360
_diffrn_reflns_av_sigmaI/netI 0.0937
_diffrn_reflns_limit_h_max 22
_diffrn_reflns_limit_h_min -20
_diffrn_reflns_limit_k_max 15
_diffrn_reflns_limit_k_min -15
_diffrn_reflns_limit_l_max 24
_diffrn_reflns_limit_l_min -24
_diffrn_reflns_number 71242
_diffrn_reflns_theta_full 26.00
_diffrn_reflns_theta_max 26.37
_diffrn_reflns_theta_min 1.45
_diffrn_standards_decay_% 0
_exptl_absorpt_coefficient_mu 0.336
_exptl_absorpt_correction_T_max 0.9900
_exptl_absorpt_correction_T_min 0.9483
_exptl_absorpt_correction_type multi-scan
_exptl_absorpt_process_details SADABS
_exptl_crystal_colour colourless
_exptl_crystal_density_diffrn 1.234
_exptl_crystal_density_method 'not measured'
_exptl_crystal_description tablet
_exptl_crystal_F_000 1736
_exptl_crystal_size_max 0.16
_exptl_crystal_size_mid 0.10
_exptl_crystal_size_min 0.03
_refine_diff_density_max 0.450
_refine_diff_density_min -0.397
_refine_diff_density_rms 0.072
_refine_ls_extinction_method none
_refine_ls_goodness_of_fit_ref 0.998
_refine_ls_hydrogen_treatment 'rigid methyls, others riding'
_refine_ls_matrix_type full
_refine_ls_number_parameters 486
_refine_ls_number_reflns 8852
_refine_ls_number_restraints 0
_refine_ls_restrained_S_all 0.998
_refine_ls_R_factor_all 0.1123
_refine_ls_R_factor_gt 0.0496
_refine_ls_shift/su_max 0.000
_refine_ls_shift/su_mean 0.000
_refine_ls_structure_factor_coef Fsqd
_refine_ls_weighting_details 'calc w=1/[\s^2^(Fo^2^)+(0.0390P)^2^+2.0693P] where P=(Fo^2^+2Fc^2^)/3'
_refine_ls_weighting_scheme calc
_refine_ls_wR_factor_gt 0.0904
_refine_ls_wR_factor_ref 0.1107
_reflns_number_gt 5342
_reflns_number_total 8852
_reflns_threshold_expression >2sigma(I)
_cod_data_source_file ic900503q_si_002.cif
_cod_data_source_block tarun83
_cod_original_cell_volume 4341.3(9)
_cod_original_sg_symbol_H-M 'P 21/n'
_cod_database_code 4338640

loop_
_symmetry_equiv_pos_as_xyz
'x, y, z'
'-x+1/2, y+1/2, -z+1/2'
'-x, -y, -z'
'x-1/2, -y-1/2, z-1/2'

loop_
_atom_site_label
_atom_site_type_symbol
_atom_site_fract_x
_atom_site_fract_y
_atom_site_fract_z
_atom_site_U_iso_or_equiv
_atom_site_adp_type
_atom_site_occupancy
_atom_site_symmetry_multiplicity
_atom_site_calc_flag
_atom_site_refinement_flags
Sc Sc 0.33980(3) 0.28322(4) 0.38397(3) 0.01290(13) Uani 1 1 d .
Cl1 Cl 0.34894(4) 0.08463(6) 0.36619(3) 0.01963(17) Uani 1 1 d .
Cl2 Cl 0.35918(4) 0.48300(6) 0.38010(4) 0.02079(18) Uani 1 1 d .
O1 O 0.42113(10) 0.28909(15) 0.29698(9) 0.0172(4) Uani 1 1 d .
O2 O 0.45003(10) 0.27215(15) 0.44419(9) 0.0169(4) Uani 1 1 d .
O3 O 0.25986(10) 0.28997(15) 0.29231(9) 0.0155(4) Uani 1 1 d .
O4 O 0.20294(12) 0.14998(19) 0.75874(10) 0.0351(6) Uani 1 1 d .
N1 N 0.27078(12) 0.28137(19) 0.45434(11) 0.0136(5) Uani 1 1 d .
N2 N 0.15825(12) 0.33281(18) 0.50334(10) 0.0117(5) Uani 1 1 d .
N3 N 0.24538(12) 0.24944(17) 0.57019(10) 0.0116(5) Uani 1 1 d .
C1 C 0.23030(14) 0.2870(2) 0.50261(13) 0.0106(6) Uani 1 1 d .
C2 C 0.13291(15) 0.3217(2) 0.56702(13) 0.0151(6) Uani 1 1 d .
H2 H 0.0858 0.3454 0.5792 0.018 Uiso 1 1 calc R
C3 C 0.18603(15) 0.2719(2) 0.60782(13) 0.0147(6) Uani 1 1 d .
H3 H 0.1839 0.2549 0.6543 0.018 Uiso 1 1 calc R
C4 C 0.11106(14) 0.3643(2) 0.44384(13) 0.0129(6) Uani 1 1 d .
C5 C 0.07287(14) 0.2829(2) 0.40360(13) 0.0135(6) Uani 1 1 d .
C6 C 0.02541(15) 0.3163(2) 0.34767(13) 0.0160(6) Uani 1 1 d .
H6 H -0.0007 0.2629 0.3196 0.019 Uiso 1 1 calc R
C7 C 0.01518(15) 0.4252(2) 0.33185(14) 0.0186(7) Uani 1 1 d .
H7 H -0.0173 0.4460 0.2930 0.022 Uiso 1 1 calc R
C8 C 0.05218(15) 0.5039(2) 0.37239(13) 0.0158(6) Uani 1 1 d .
H8 H 0.0447 0.5787 0.3612 0.019 Uiso 1 1 calc R
C9 C 0.10038(15) 0.4755(2) 0.42950(13) 0.0155(6) Uani 1 1 d .
C10 C 0.13912(15) 0.5642(2) 0.47378(14) 0.0167(6) Uani 1 1 d .
H10 H 0.1674 0.5283 0.5140 0.020 Uiso 1 1 calc R
C11 C 0.19513(17) 0.6257(3) 0.43540(16) 0.0284(8) Uani 1 1 d .
H11A H 0.2314 0.5742 0.4200 0.034 Uiso 1 1 calc R
H11B H 0.2214 0.6799 0.4655 0.034 Uiso 1 1 calc R
H11C H 0.1686 0.6626 0.3961 0.034 Uiso 1 1 calc R
C12 C 0.08283(16) 0.6426(3) 0.49970(15) 0.0248(7) Uani 1 1 d .
H12A H 0.0546 0.6792 0.4611 0.030 Uiso 1 1 calc R
H12B H 0.1094 0.6971 0.5293 0.030 Uiso 1 1 calc R
H12C H 0.0483 0.6018 0.5253 0.030 Uiso 1 1 calc R
C13 C 0.08366(15) 0.1625(2) 0.41986(14) 0.0163(6) Uani 1 1 d .
H13 H 0.1141 0.1567 0.4650 0.020 Uiso 1 1 calc R
C14 C 0.00867(16) 0.1058(2) 0.42553(15) 0.0245(7) Uani 1 1 d .
H14A H -0.0175 0.1427 0.4600 0.029 Uiso 1 1 calc R
H14B H 0.0175 0.0294 0.4386 0.029 Uiso 1 1 calc R
H14C H -0.0220 0.1091 0.3816 0.029 Uiso 1 1 calc R
C15 C 0.12668(16) 0.1055(2) 0.36782(15) 0.0223(7) Uani 1 1 d .
H15A H 0.0982 0.1104 0.3229 0.027 Uiso 1 1 calc R
H15B H 0.1341 0.0286 0.3804 0.027 Uiso 1 1 calc R
H15C H 0.1755 0.1408 0.3667 0.027 Uiso 1 1 calc R
C16 C 0.31010(14) 0.1871(2) 0.59515(13) 0.0129(6) Uani 1 1 d .
C17 C 0.36739(15) 0.2386(2) 0.63707(13) 0.0142(6) Uani 1 1 d .
C18 C 0.42839(15) 0.1759(2) 0.66197(14) 0.0169(6) Uani 1 1 d .
H18 H 0.4676 0.2083 0.6912 0.020 Uiso 1 1 calc R
C19 C 0.43298(16) 0.0667(2) 0.64475(14) 0.0188(7) Uani 1 1 d .
H19 H 0.4757 0.0253 0.6615 0.023 Uiso 1 1 calc R
C20 C 0.37593(15) 0.0177(2) 0.60351(14) 0.0191(7) Uani 1 1 d .
H20 H 0.3798 -0.0573 0.5923 0.023 Uiso 1 1 calc R
C21 C 0.31270(15) 0.0762(2) 0.57794(13) 0.0142(6) Uani 1 1 d .
C22 C 0.24806(15) 0.0231(2) 0.53438(14) 0.0188(7) Uani 1 1 d .
H22 H 0.2282 0.0777 0.4996 0.023 Uiso 1 1 calc R
C23 C 0.18458(17) -0.0048(3) 0.57733(17) 0.0335(8) Uani 1 1 d .
H23A H 0.1426 -0.0365 0.5482 0.040 Uiso 1 1 calc R
H23B H 0.1680 0.0617 0.5987 0.040 Uiso 1 1 calc R
H23C H 0.2026 -0.0575 0.6125 0.040 Uiso 1 1 calc R
C24 C 0.26983(17) -0.0786(2) 0.49661(15) 0.0249(7) Uani 1 1 d .
H24A H 0.3115 -0.0612 0.4704 0.030 Uiso 1 1 calc R
H24B H 0.2269 -0.1034 0.4658 0.030 Uiso 1 1 calc R
H24C H 0.2851 -0.1364 0.5294 0.030 Uiso 1 1 calc R
C25 C 0.36212(16) 0.3597(2) 0.65271(13) 0.0175(7) Uani 1 1 d .
H25 H 0.3085 0.3756 0.6582 0.021 Uiso 1 1 calc R
C26 C 0.40815(18) 0.3945(3) 0.71836(15) 0.0271(8) Uani 1 1 d .
H26A H 0.3945 0.3493 0.7559 0.033 Uiso 1 1 calc R
H26B H 0.3980 0.4713 0.7276 0.033 Uiso 1 1 calc R
H26C H 0.4615 0.3853 0.7136 0.033 Uiso 1 1 calc R
C27 C 0.38270(17) 0.4276(2) 0.59313(15) 0.0250(7) Uani 1 1 d .
H27A H 0.4361 0.4189 0.5886 0.030 Uiso 1 1 calc R
H27B H 0.3718 0.5046 0.6010 0.030 Uiso 1 1 calc R
H27C H 0.3534 0.4030 0.5514 0.030 Uiso 1 1 calc R
C28 C 0.42213(17) 0.3750(2) 0.24651(14) 0.0214(7) Uani 1 1 d .
H28A H 0.4453 0.4420 0.2672 0.026 Uiso 1 1 calc R
H28B H 0.3707 0.3924 0.2265 0.026 Uiso 1 1 calc R
C29 C 0.46796(18) 0.3305(3) 0.19305(15) 0.0283(8) Uani 1 1 d .
H29A H 0.4930 0.3898 0.1702 0.034 Uiso 1 1 calc R
H29B H 0.4367 0.2872 0.1586 0.034 Uiso 1 1 calc R
C30 C 0.52439(17) 0.2590(3) 0.23505(16) 0.0283(8) Uani 1 1 d .
H30A H 0.5456 0.2029 0.2066 0.034 Uiso 1 1 calc R
H30B H 0.5656 0.3030 0.2584 0.034 Uiso 1 1 calc R
C31 C 0.47700(15) 0.2076(2) 0.28533(14) 0.0202(7) Uani 1 1 d .
H31A H 0.4528 0.1401 0.2664 0.024 Uiso 1 1 calc R
H31B H 0.5080 0.1896 0.3282 0.024 Uiso 1 1 calc R
C32 C 0.47333(15) 0.1835(2) 0.49098(14) 0.0191(7) Uani 1 1 d .
H32A H 0.4839 0.1165 0.4658 0.023 Uiso 1 1 calc R
H32B H 0.4340 0.1672 0.5208 0.023 Uiso 1 1 calc R
C33 C 0.54355(15) 0.2247(3) 0.53202(15) 0.0243(7) Uani 1 1 d .
H33A H 0.5773 0.1638 0.5474 0.029 Uiso 1 1 calc R
H33B H 0.5314 0.2670 0.5720 0.029 Uiso 1 1 calc R
C34 C 0.57817(16) 0.2970(2) 0.48154(14) 0.0225(7) Uani 1 1 d .
H34A H 0.6130 0.3508 0.5049 0.027 Uiso 1 1 calc R
H34B H 0.6052 0.2532 0.4500 0.027 Uiso 1 1 calc R
C35 C 0.51043(15) 0.3524(2) 0.44477(15) 0.0191(7) Uani 1 1 d .
H35A H 0.4978 0.4195 0.4690 0.023 Uiso 1 1 calc R
H35B H 0.5197 0.3720 0.3979 0.023 Uiso 1 1 calc R
C36 C 0.20058(15) 0.3723(2) 0.28056(14) 0.0188(7) Uani 1 1 d .
H36A H 0.2216 0.4437 0.2689 0.023 Uiso 1 1 calc R
H36B H 0.1737 0.3812 0.3213 0.023 Uiso 1 1 calc R
C37 C 0.14883(16) 0.3280(2) 0.22164(14) 0.0196(7) Uani 1 1 d .
H37A H 0.1219 0.3876 0.1956 0.023 Uiso 1 1 calc R
H37B H 0.1120 0.2764 0.2373 0.023 Uiso 1 1 calc R
C38 C 0.20309(16) 0.2704(3) 0.17978(14) 0.0220(7) Uani 1 1 d .
H38A H 0.1771 0.2166 0.1484 0.026 Uiso 1 1 calc R
H38B H 0.2303 0.3231 0.1535 0.026 Uiso 1 1 calc R
C39 C 0.25511(16) 0.2152(2) 0.23439(13) 0.0192(6) Uani 1 1 d .
H39A H 0.2347 0.1437 0.2466 0.023 Uiso 1 1 calc R
H39B H 0.3051 0.2037 0.2189 0.023 Uiso 1 1 calc R
C40 C 0.2223(2) 0.2352(3) 0.8052(2) 0.0629(13) Uani 1 1 d .
H40A H 0.1775 0.2599 0.8260 0.076 Uiso 1 1 calc R
H40B H 0.2425 0.2980 0.7815 0.076 Uiso 1 1 calc R
C41 C 0.2794(3) 0.1933(3) 0.8581(2) 0.0714(15) Uani 1 1 d .
H41A H 0.3235 0.2421 0.8630 0.086 Uiso 1 1 calc R
H41B H 0.2587 0.1886 0.9023 0.086 Uiso 1 1 calc R
C42 C 0.3004(2) 0.0850(3) 0.83579(18) 0.0453(10) Uani 1 1 d .
H42A H 0.2823 0.0278 0.8653 0.054 Uiso 1 1 calc R
H42B H 0.3554 0.0787 0.8369 0.054 Uiso 1 1 calc R
C43 C 0.26367(18) 0.0740(3) 0.76468(15) 0.0310(8) Uani 1 1 d .
H43A H 0.2995 0.0914 0.7316 0.037 Uiso 1 1 calc R
H43B H 0.2450 -0.0013 0.7562 0.037 Uiso 1 1 calc R

loop_
_atom_site_aniso_label
_atom_site_aniso_U_11
_atom_site_aniso_U_22
_atom_site_aniso_U_33
_atom_site_aniso_U_23
_atom_site_aniso_U_13
_atom_site_aniso_U_12
Sc 0.0144(3) 0.0099(3) 0.0144(3) -0.0002(2) 0.0014(2) 0.0009(2)
Cl1 0.0254(4) 0.0104(4) 0.0230(4) -0.0010(3) 0.0023(3) 0.0000(3)
Cl2 0.0239(4) 0.0108(4) 0.0281(4) -0.0007(3) 0.0045(3) 0.0014(3)
O1 0.0195(10) 0.0124(11) 0.0201(10) 0.0027(9) 0.0041(8) 0.0050(9)
O2 0.0153(10) 0.0126(11) 0.0224(10) 0.0028(9) 0.0001(8) -0.0029(9)
O3 0.0187(10) 0.0133(11) 0.0142(9) -0.0037(8) 0.0003(8) 0.0040(9)
O4 0.0373(14) 0.0375(15) 0.0284(12) -0.0024(11) -0.0065(11) 0.0082(12)
N1 0.0145(12) 0.0110(13) 0.0147(12) -0.0009(10) -0.0013(10) -0.0009(10)
N2 0.0123(12) 0.0122(13) 0.0101(11) 0.0015(10) -0.0010(9) 0.0019(10)
N3 0.0140(12) 0.0068(13) 0.0135(11) 0.0008(9) -0.0006(9) -0.0001(9)
C1 0.0128(14) 0.0042(14) 0.0138(13) 0.0008(12) -0.0028(11) -0.0012(12)
C2 0.0138(14) 0.0157(16) 0.0165(15) -0.0009(12) 0.0048(12) -0.0001(12)
C3 0.0168(14) 0.0140(16) 0.0133(13) 0.0009(12) 0.0013(11) -0.0003(13)
C4 0.0102(14) 0.0177(17) 0.0108(13) 0.0026(12) 0.0014(11) 0.0016(12)
C5 0.0111(14) 0.0150(15) 0.0154(14) 0.0001(13) 0.0053(11) 0.0012(13)
C6 0.0143(14) 0.0168(17) 0.0166(14) -0.0030(12) 0.0006(12) -0.0024(12)
C7 0.0194(16) 0.0214(18) 0.0143(14) 0.0028(13) -0.0012(12) 0.0034(14)
C8 0.0189(15) 0.0124(16) 0.0158(14) 0.0042(12) 0.0013(12) 0.0036(12)
C9 0.0137(15) 0.0175(17) 0.0157(14) -0.0010(12) 0.0036(12) -0.0008(12)
C10 0.0219(16) 0.0103(16) 0.0168(15) -0.0002(12) -0.0027(12) 0.0019(13)
C11 0.0260(18) 0.0248(19) 0.0352(18) -0.0107(16) 0.0072(15) -0.0075(15)
C12 0.0211(17) 0.0265(19) 0.0270(17) -0.0101(15) 0.0033(14) 0.0006(14)
C13 0.0194(16) 0.0110(16) 0.0181(15) 0.0012(12) 0.0001(12) -0.0026(13)
C14 0.0222(17) 0.0179(18) 0.0341(18) 0.0011(14) 0.0068(14) -0.0038(13)
C15 0.0239(17) 0.0144(17) 0.0288(16) -0.0034(14) 0.0027(14) -0.0006(13)
C16 0.0126(14) 0.0120(16) 0.0140(14) 0.0030(11) 0.0011(11) 0.0019(12)
C17 0.0174(15) 0.0125(16) 0.0129(13) -0.0006(12) 0.0021(12) -0.0014(12)
C18 0.0161(15) 0.0176(17) 0.0161(15) 0.0023(12) -0.0030(12) -0.0011(13)
C19 0.0185(16) 0.0173(17) 0.0201(15) 0.0050(13) -0.0006(12) 0.0059(13)
C20 0.0197(16) 0.0123(16) 0.0248(16) 0.0018(13) 0.0006(13) 0.0020(13)
C21 0.0169(15) 0.0103(15) 0.0151(14) 0.0025(12) 0.0006(12) -0.0022(12)
C22 0.0199(16) 0.0077(15) 0.0275(16) -0.0005(13) -0.0040(13) -0.0006(12)
C23 0.0258(18) 0.024(2) 0.051(2) -0.0134(17) 0.0067(16) -0.0092(15)
C24 0.0272(18) 0.0142(17) 0.0319(17) -0.0010(14) -0.0033(14) -0.0037(14)
C25 0.0181(16) 0.0111(16) 0.0221(15) -0.0004(13) -0.0034(13) 0.0019(13)
C26 0.0341(19) 0.0157(18) 0.0291(17) -0.0056(14) -0.0084(15) 0.0018(14)
C27 0.0291(18) 0.0134(17) 0.0316(18) 0.0009(14) -0.0001(14) -0.0030(14)
C28 0.0287(18) 0.0133(17) 0.0228(16) 0.0042(13) 0.0055(13) -0.0039(14)
C29 0.037(2) 0.0245(19) 0.0256(17) 0.0044(15) 0.0145(15) -0.0043(15)
C30 0.0245(18) 0.027(2) 0.0355(19) -0.0074(15) 0.0126(15) -0.0020(15)
C31 0.0208(15) 0.0159(17) 0.0240(16) -0.0015(14) 0.0028(13) 0.0061(13)
C32 0.0195(15) 0.0173(17) 0.0200(15) 0.0072(13) -0.0011(13) 0.0024(13)
C33 0.0199(16) 0.0283(19) 0.0243(16) 0.0014(15) -0.0003(13) 0.0055(15)
C34 0.0196(16) 0.0229(19) 0.0243(16) -0.0003(14) -0.0009(13) -0.0018(14)
C35 0.0180(16) 0.0133(16) 0.0263(16) -0.0045(13) 0.0038(13) -0.0041(13)
C36 0.0193(16) 0.0150(17) 0.0219(15) -0.0003(13) 0.0010(13) 0.0038(13)
C37 0.0204(16) 0.0145(16) 0.0230(16) 0.0032(13) -0.0014(13) 0.0014(13)
C38 0.0260(17) 0.0212(18) 0.0182(15) -0.0002(13) 0.0001(13) -0.0001(14)
C39 0.0229(16) 0.0191(17) 0.0154(14) -0.0056(13) 0.0013(12) 0.0027(14)
C40 0.071(3) 0.048(3) 0.061(3) -0.017(2) -0.036(2) 0.022(2)
C41 0.096(4) 0.049(3) 0.059(3) -0.018(2) -0.041(3) 0.034(3)
C42 0.040(2) 0.047(3) 0.048(2) -0.006(2) -0.0041(18) 0.011(2)
C43 0.036(2) 0.028(2) 0.0296(18) 0.0042(16) 0.0087(15) 0.0058(17)

loop_
_atom_type_symbol
_atom_type_description
_atom_type_scat_dispersion_real
_atom_type_scat_dispersion_imag
_atom_type_scat_source
C C 0.0033 0.0016 'International Tables Vol C Tables 4.2.6.8 and 6.1.1.4'
H H 0.0000 0.0000 'International Tables Vol C Tables 4.2.6.8 and 6.1.1.4'
N N 0.0061 0.0033 'International Tables Vol C Tables 4.2.6.8 and 6.1.1.4'
O O 0.0106 0.0060 'International Tables Vol C Tables 4.2.6.8 and 6.1.1.4'
Cl Cl 0.1484 0.1585 'International Tables Vol C Tables 4.2.6.8 and 6.1.1.4'
Sc Sc 0.2519 0.3716 'International Tables Vol C Tables 4.2.6.8 and 6.1.1.4'

loop_
_geom_angle_atom_site_label_1
_geom_angle_atom_site_label_2
_geom_angle_atom_site_label_3
_geom_angle
N1 Sc O3 100.42(8)
N1 Sc O2 102.38(8)
O3 Sc O2 157.14(7)
N1 Sc O1 178.38(8)
O3 Sc O1 78.33(7)
O2 Sc O1 78.91(7)
N1 Sc Cl1 98.44(7)
O3 Sc Cl1 88.09(5)
O2 Sc Cl1 86.96(5)
O1 Sc Cl1 82.58(5)
N1 Sc Cl2 97.77(7)
O3 Sc Cl2 91.08(6)
O2 Sc Cl2 87.50(5)
O1 Sc Cl2 81.26(5)
Cl1 Sc Cl2 163.65(3)
C31 O1 C28 109.2(2)
C31 O1 Sc 125.73(16)
C28 O1 Sc 125.07(16)
C32 O2 C35 109.5(2)
C32 O2 Sc 124.70(15)
C35 O2 Sc 125.83(16)
C39 O3 C36 108.99(19)
C39 O3 Sc 127.13(15)
C36 O3 Sc 123.87(15)
C40 O4 C43 107.2(2)
C1 N1 Sc 174.5(2)
C2 N2 C1 111.0(2)
C2 N2 C4 123.4(2)
C1 N2 C4 124.2(2)
C3 N3 C1 111.2(2)
C3 N3 C16 124.1(2)
C1 N3 C16 124.5(2)
N1 C1 N2 129.2(2)
N1 C1 N3 129.1(2)
N2 C1 N3 101.7(2)
C3 C2 N2 108.2(2)
C2 C3 N3 107.8(2)
C9 C4 C5 121.7(2)
C9 C4 N2 119.1(2)
C5 C4 N2 119.1(2)
C6 C5 C4 117.7(3)
C6 C5 C13 120.7(2)
C4 C5 C13 121.6(2)
C7 C6 C5 121.6(3)
C6 C7 C8 120.0(3)
C7 C8 C9 121.2(3)
C8 C9 C4 117.8(3)
C8 C9 C10 119.9(3)
C4 C9 C10 122.3(2)
C9 C10 C12 111.5(2)
C9 C10 C11 110.6(2)
C12 C10 C11 110.7(2)
C5 C13 C15 111.4(2)
C5 C13 C14 111.3(2)
C15 C13 C14 110.9(2)
C17 C16 C21 122.6(2)
C17 C16 N3 118.8(2)
C21 C16 N3 118.6(2)
C18 C17 C16 117.7(3)
C18 C17 C25 122.2(2)
C16 C17 C25 120.1(2)
C17 C18 C19 120.9(3)
C20 C19 C18 120.4(3)
C19 C20 C21 121.2(3)
C20 C21 C16 117.2(2)
C20 C21 C22 122.1(3)
C16 C21 C22 120.7(2)
C21 C22 C24 114.1(2)
C21 C22 C23 110.5(2)
C24 C22 C23 109.6(2)
C17 C25 C27 110.5(2)
C17 C25 C26 114.0(2)
C27 C25 C26 110.7(2)
O1 C28 C29 105.6(2)
C28 C29 C30 101.9(2)
C31 C30 C29 102.1(2)
O1 C31 C30 105.4(2)
O2 C32 C33 105.0(2)
C32 C33 C34 102.6(2)
C35 C34 C33 102.4(2)
O2 C35 C34 105.1(2)
O3 C36 C37 104.6(2)
C36 C37 C38 102.1(2)
C39 C38 C37 101.6(2)
O3 C39 C38 105.1(2)
O4 C40 C41 108.0(3)
C42 C41 C40 106.5(3)
C41 C42 C43 105.3(3)
O4 C43 C42 106.0(3)

loop_
_geom_bond_atom_site_label_1
_geom_bond_atom_site_label_2
_geom_bond_distance
Sc N1 1.963(2)
Sc O3 2.1937(18)
Sc O2 2.2053(18)
Sc O1 2.3776(19)
Sc Cl1 2.4676(10)
Sc Cl2 2.4758(10)
O1 C31 1.452(3)
O1 C28 1.454(3)
O2 C32 1.461(3)
O2 C35 1.464(3)
O3 C39 1.464(3)
O3 C36 1.468(3)
O4 C40 1.411(4)
O4 C43 1.430(4)
N1 C1 1.264(3)
N2 C2 1.393(3)
N2 C1 1.413(3)
N2 C4 1.430(3)
N3 C3 1.393(3)
N3 C1 1.415(3)
N3 C16 1.434(3)
C2 C3 1.331(4)
C4 C9 1.402(4)
C4 C5 1.409(4)
C5 C6 1.386(4)
C5 C13 1.519(4)
C6 C7 1.379(4)
C7 C8 1.380(4)
C8 C9 1.394(4)
C9 C10 1.518(4)
C10 C12 1.524(4)
C10 C11 1.525(4)
C13 C15 1.523(4)
C13 C14 1.531(4)
C16 C17 1.402(4)
C16 C21 1.405(4)
C17 C18 1.386(4)
C17 C25 1.522(4)
C18 C19 1.387(4)
C19 C20 1.378(4)
C20 C21 1.392(4)
C21 C22 1.518(4)
C22 C24 1.526(4)
C22 C23 1.533(4)
C25 C27 1.522(4)
C25 C26 1.526(4)
C28 C29 1.512(4)
C29 C30 1.520(4)
C30 C31 1.515(4)
C32 C33 1.514(4)
C33 C34 1.519(4)
C34 C35 1.512(4)
C36 C37 1.513(4)
C37 C38 1.520(4)
C38 C39 1.512(4)
C40 C41 1.479(5)
C41 C42 1.461(5)
C42 C43 1.497(4)

loop_
_geom_torsion_atom_site_label_1
_geom_torsion_atom_site_label_2
_geom_torsion_atom_site_label_3
_geom_torsion_atom_site_label_4
_geom_torsion
N1 Sc O1 C31 -161(3)
O3 Sc O1 C31 -121.5(2)
O2 Sc O1 C31 56.4(2)
Cl1 Sc O1 C31 -31.91(19)
Cl2 Sc O1 C31 145.6(2)
N1 Sc O1 C28 18(3)
O3 Sc O1 C28 57.93(19)
O2 Sc O1 C28 -124.2(2)
Cl1 Sc O1 C28 147.51(19)
Cl2 Sc O1 C28 -35.01(19)
N1 Sc O2 C32 58.3(2)
O3 Sc O2 C32 -117.4(2)
O1 Sc O2 C32 -122.7(2)
Cl1 Sc O2 C32 -39.63(19)
Cl2 Sc O2 C32 155.75(19)
N1 Sc O2 C35 -120.4(2)
O3 Sc O2 C35 63.8(3)
O1 Sc O2 C35 58.56(19)
Cl1 Sc O2 C35 141.59(19)
Cl2 Sc O2 C35 -23.02(19)
N1 Sc O3 C39 -125.2(2)
O2 Sc O3 C39 50.6(3)
O1 Sc O3 C39 55.8(2)
Cl1 Sc O3 C39 -27.0(2)
Cl2 Sc O3 C39 136.7(2)
N1 Sc O3 C36 53.7(2)
O2 Sc O3 C36 -130.5(2)
O1 Sc O3 C36 -125.2(2)
Cl1 Sc O3 C36 151.94(19)
Cl2 Sc O3 C36 -44.39(19)
O3 Sc N1 C1 -134(2)
O2 Sc N1 C1 48(2)
O1 Sc N1 C1 -95(3)
Cl1 Sc N1 C1 136(2)
Cl2 Sc N1 C1 -41(2)
Sc N1 C1 N2 108(2)
Sc N1 C1 N3 -72(2)
C2 N2 C1 N1 179.7(3)
C4 N2 C1 N1 12.5(4)
C2 N2 C1 N3 -0.5(3)
C4 N2 C1 N3 -167.7(2)
C3 N3 C1 N1 179.8(3)
C16 N3 C1 N1 -5.7(4)
C3 N3 C1 N2 -0.1(3)
C16 N3 C1 N2 174.4(2)
C1 N2 C2 C3 0.9(3)
C4 N2 C2 C3 168.2(2)
N2 C2 C3 N3 -0.9(3)
C1 N3 C3 C2 0.6(3)
C16 N3 C3 C2 -173.9(2)
C2 N2 C4 C9 86.9(3)
C1 N2 C4 C9 -107.4(3)
C2 N2 C4 C5 -89.1(3)
C1 N2 C4 C5 76.5(3)
C9 C4 C5 C6 1.7(4)
N2 C4 C5 C6 177.7(2)
C9 C4 C5 C13 -179.1(2)
N2 C4 C5 C13 -3.2(4)
C4 C5 C6 C7 -0.4(4)
C13 C5 C6 C7 -179.6(3)
C5 C6 C7 C8 -0.5(4)
C6 C7 C8 C9 0.2(4)
C7 C8 C9 C4 1.0(4)
C7 C8 C9 C10 -178.9(2)
C5 C4 C9 C8 -2.0(4)
N2 C4 C9 C8 -177.9(2)
C5 C4 C9 C10 177.9(2)
N2 C4 C9 C10 2.0(4)
C8 C9 C10 C12 56.7(3)
C4 C9 C10 C12 -123.2(3)
C8 C9 C10 C11 -67.0(3)
C4 C9 C10 C11 113.1(3)
C6 C5 C13 C15 69.7(3)
C4 C5 C13 C15 -109.5(3)
C6 C5 C13 C14 -54.6(3)
C4 C5 C13 C14 126.2(3)
C3 N3 C16 C17 -80.5(3)
C1 N3 C16 C17 105.7(3)
C3 N3 C16 C21 98.0(3)
C1 N3 C16 C21 -75.8(3)
C21 C16 C17 C18 -0.1(4)
N3 C16 C17 C18 178.3(2)
C21 C16 C17 C25 178.7(3)
N3 C16 C17 C25 -2.9(4)
C16 C17 C18 C19 1.2(4)
C25 C17 C18 C19 -177.5(3)
C17 C18 C19 C20 -1.3(4)
C18 C19 C20 C21 0.2(4)
C19 C20 C21 C16 0.9(4)
C19 C20 C21 C22 -177.9(3)
C17 C16 C21 C20 -1.0(4)
N3 C16 C21 C20 -179.4(2)
C17 C16 C21 C22 177.8(3)
N3 C16 C21 C22 -0.6(4)
C20 C21 C22 C24 -25.0(4)
C16 C21 C22 C24 156.3(3)
C20 C21 C22 C23 99.0(3)
C16 C21 C22 C23 -79.8(3)
C18 C17 C25 C27 100.5(3)
C16 C17 C25 C27 -78.2(3)
C18 C17 C25 C26 -24.9(4)
C16 C17 C25 C26 156.3(3)
C31 O1 C28 C29 13.1(3)
Sc O1 C28 C29 -166.39(17)
O1 C28 C29 C30 -32.7(3)
C28 C29 C30 C31 39.2(3)
C28 O1 C31 C30 12.1(3)
Sc O1 C31 C30 -168.37(16)
C29 C30 C31 O1 -32.1(3)
C35 O2 C32 C33 12.3(3)
Sc O2 C32 C33 -166.60(16)
O2 C32 C33 C34 -32.1(3)
C32 C33 C34 C35 39.3(3)
C32 O2 C35 C34 12.6(3)
Sc O2 C35 C34 -168.46(17)
C33 C34 C35 O2 -32.2(3)
C39 O3 C36 C37 13.3(3)
Sc O3 C36 C37 -165.82(16)
O3 C36 C37 C38 -34.2(3)
C36 C37 C38 C39 41.6(3)
C36 O3 C39 C38 13.2(3)
Sc O3 C39 C38 -167.73(17)
C37 C38 C39 O3 -34.0(3)
C43 O4 C40 C41 -22.0(5)
O4 C40 C41 C42 7.7(5)
C40 C41 C42 C43 8.9(5)
C40 O4 C43 C42 27.5(4)
C41 C42 C43 O4 -22.2(4)
